data_2003483
loop_
_publ_author_name
'Lis, T.'

_publ_section_title
;
 Tripotassium Phosphoglycolate Dihydrate and Tris(cyclohexylammonium)
 Phosphoglycolate Trihydrate
;
_journal_issue 5
_journal_name_full 'Acta Crystallographica Section C'
_journal_page_first 997
_journal_page_last 1001
_journal_paper_doi 10.1107/S0108270194011297
_journal_volume 51
_journal_year 1995
_chemical_formula_moiety '3C6 H14 N 1+ , (C2 H2 O6 P) 3- , 3H2 O'
_chemical_formula_sum 'C20 H50 N3 O9 P'
_chemical_formula_weight 507.60
_chemical_name_systematic
;
tris(cyclohexylammonium) phosphoglycolate trihydrate
;
_space_group_IT_number 33
_symmetry_cell_setting orthorhombic
_symmetry_space_group_name_Hall 'P 2c -2n'
_symmetry_space_group_name_H-M 'P n a 21'
_cell_angle_alpha 90
_cell_angle_beta 90
_cell_angle_gamma 90
_cell_formula_units_Z 4
_cell_length_a 22.512(9)
_cell_length_b 19.613(9)
_cell_length_c 6.201(3)
_cell_measurement_reflns_used '40 [25]'
_cell_measurement_temperature '85(2) [299(1)]'
_cell_measurement_theta_max '15 [15]'
_cell_measurement_theta_min '10 [9]'
_cell_volume 2738(2)
_computing_cell_refinement 'Kuma KM-4 User's Guide (Kuma, 1987)'
_computing_data_collection 'Kuma KM-4 User's Guide (Kuma, 1987)'
_computing_data_reduction 'Kuma KM-4 User's Guide (Kuma, 1987)'
_computing_structure_refinement 'SHELXL93 (Sheldrick, 1994)'
_computing_structure_solution 'SHELXS86 (Sheldrick, 1990)'
_diffrn_ambient_temperature 85(2)
_diffrn_measurement_device 'Kuma KM-4'
_diffrn_measurement_method \w/2\q
_diffrn_radiation_monochromator graphite
_diffrn_radiation_source 'fine-focus sealed tube'
_diffrn_radiation_type MoK\a
_diffrn_radiation_wavelength 0.71069
_diffrn_reflns_av_sigmaI/netI 0.0427
_diffrn_reflns_limit_h_max 27
_diffrn_reflns_limit_h_min 0
_diffrn_reflns_limit_k_max 24
_diffrn_reflns_limit_k_min 0
_diffrn_reflns_limit_l_max 7
_diffrn_reflns_limit_l_min 0
_diffrn_reflns_number 2941
_diffrn_reflns_theta_max 26
_diffrn_reflns_theta_min 2
_diffrn_standards_decay_% 2
_diffrn_standards_interval_count 100
_diffrn_standards_number 3
_exptl_absorpt_coefficient_mu 0.149
_exptl_absorpt_correction_type none
_exptl_crystal_colour colourless
_exptl_crystal_density_diffrn 1.231(2)
_exptl_crystal_description 'needle like'
_exptl_crystal_F_000 1112
_exptl_crystal_size_max 0.8
_exptl_crystal_size_mid 0.15
_exptl_crystal_size_min 0.15
_refine_diff_density_max 0.28
_refine_diff_density_min -0.25
_refine_ls_abs_structure_details 'Flack, H. D. (1983). Acta Cryst. A39, 876-'
_refine_ls_abs_structure_Flack -0.04(22)
_refine_ls_extinction_method none
_refine_ls_goodness_of_fit_obs 1.096
_refine_ls_matrix_type full
_refine_ls_number_parameters 342
_refine_ls_number_reflns 2157
_refine_ls_number_restraints 18
_refine_ls_restrained_S_all 1.093
_refine_ls_R_factor_obs 0.0431
_refine_ls_shift/esd_max 0.078
_refine_ls_shift/esd_mean 0.004
_refine_ls_structure_factor_coef Fsqd
_refine_ls_weighting_scheme
; calc w = 1/[\s^2^(F~o~^2^) + (0.0648P)^2^ + 2.69P]
where P = (F~o~^2^ + 2F~c~^2^)/3
;
_refine_ls_wR_factor_obs 0.1157
_reflns_number_observed 2157
_reflns_number_total 2941
_reflns_observed_criterion >2sigma(I)
_cod_data_source_file mu1147.cif
_cod_data_source_block 2
_cod_original_cell_volume '2737.9(21) [2867(6)]'
_cod_database_code 2003483

loop_
_symmetry_equiv_pos_as_xyz
'x, y, z'
'-x, -y, z+1/2'
'x+1/2, -y+1/2, z'
'-x+1/2, y+1/2, z+1/2'

loop_
_atom_site_aniso_label
_atom_site_aniso_U_11
_atom_site_aniso_U_12
_atom_site_aniso_U_13
_atom_site_aniso_U_22
_atom_site_aniso_U_23
_atom_site_aniso_U_33
P 0.0129(5) 0.0006(5) 0.0003(6) 0.0094(5) -0.0002(5) 0.0087(5)
O1 0.019(2) -0.0012(14) 0.002(2) 0.013(2) 0.001(2) 0.012(2)
O2 0.015(2) 0.0040(13) 0.001(2) 0.016(2) 0.002(2) 0.014(2)
O3 0.016(2) -0.0005(14) -0.001(2) 0.015(2) 0.001(2) 0.011(2)
O4 0.022(2) 0.0019(15) 0.001(2) 0.014(2) -0.000(2) 0.009(2)
O5 0.025(2) 0.001(2) 0.003(2) 0.018(2) 0.001(2) 0.013(2)
O6 0.020(2) 0.0030(14) 0.002(2) 0.014(2) -0.002(2) 0.017(2)
O7 0.025(2) 0.0003(13) -0.001(2) 0.013(2) -0.001(2) 0.013(2)
O8 0.036(2) 0.003(2) 0.001(2) 0.018(2) 0.003(2) 0.014(2)
O9 0.030(2) -0.003(2) -0.001(2) 0.016(2) -0.002(2) 0.029(2)
N1 0.014(2) -0.0032(15) 0.000(2) 0.013(2) -0.001(2) 0.009(2)
N2 0.015(2) -0.001(2) -0.002(2) 0.013(2) -0.001(2) 0.012(2)
N3 0.022(2) -0.001(2) 0.002(2) 0.014(2) -0.002(2) 0.024(3)
C1 0.005(2) -0.001(2) -0.001(2) 0.021(3) 0.001(2) 0.018(3)
C2 0.015(2) 0.004(2) -0.001(2) 0.014(2) 0.004(2) 0.018(3)
C11 0.010(2) 0.002(2) 0.001(2) 0.015(2) 0.002(2) 0.011(3)
C12 0.017(2) 0.000(2) -0.001(2) 0.019(2) -0.001(2) 0.012(2)
C13 0.024(3) 0.000(2) 0.004(2) 0.016(3) -0.004(2) 0.020(3)
C14 0.031(3) 0.001(2) -0.004(2) 0.013(2) 0.002(2) 0.014(3)
C15 0.021(3) -0.002(2) 0.002(2) 0.015(2) 0.001(2) 0.013(2)
C16 0.018(3) 0.000(2) 0.003(2) 0.014(2) 0.000(2) 0.013(3)
C21 0.015(2) 0.001(2) 0.004(2) 0.014(2) 0.001(2) 0.015(3)
C22 0.018(3) 0.000(2) -0.003(2) 0.025(3) 0.006(2) 0.017(3)
C23 0.016(3) -0.001(2) -0.002(3) 0.026(3) 0.002(3) 0.025(3)
C24 0.021(2) -0.002(2) 0.008(3) 0.016(2) -0.002(3) 0.036(3)
C25 0.020(3) -0.006(2) 0.002(3) 0.024(3) 0.009(3) 0.035(4)
C26 0.017(3) 0.000(2) -0.002(3) 0.020(3) 0.012(3) 0.031(3)
C31 0.023(3) -0.002(2) -0.002(2) 0.013(2) -0.001(2) 0.017(3)
C32 0.020(3) 0.002(2) 0.005(3) 0.020(3) -0.001(3) 0.028(3)
C33 0.019(3) -0.004(2) 0.001(3) 0.027(3) 0.007(3) 0.052(5)
C34 0.029(3) -0.007(2) -0.020(4) 0.024(3) 0.004(3) 0.059(5)
C35 0.037(3) 0.000(3) -0.014(3) 0.026(3) -0.009(3) 0.032(3)
C36 0.026(3) 0.000(2) -0.003(3) 0.023(3) -0.003(3) 0.024(3)

loop_
_atom_site_label
_atom_site_occupancy
_atom_site_fract_x
_atom_site_fract_y
_atom_site_fract_z
_atom_site_U_iso_or_equiv
_atom_site_thermal_displace_type
_atom_site_calc_flag
_atom_site_refinement_flags
_atom_site_type_symbol
P 1 0.62657(5) 0.04293(6) 0.5 0.0103(2) Uani d . P
O1 1 0.6450(2) 0.1043(2) 0.3698(6) 0.0147(8) Uani d . O
O2 1 0.6851(2) -0.0053(2) 0.4762(7) 0.0148(7) Uani d . O
O3 1 0.5746(2) 0.0040(2) 0.4090(6) 0.0139(7) Uani d . O
O4 1 0.6181(2) 0.0556(2) 0.7411(6) 0.0152(8) Uani d . O
O5 1 0.7129(2) -0.1038(2) 0.1809(6) 0.0188(8) Uani d . O
O6 1 0.7143(2) -0.1834(2) 0.4412(6) 0.0174(8) Uani d . O
O7 1 0.6045(2) 0.1700(2) -0.0023(7) 0.0172(7) Uani d D O
O8 1 0.7115(2) -0.2189(2) -0.1196(7) 0.0229(9) Uani d D O
O9 1 0.6743(2) 0.2368(2) 0.4303(7) 0.0250(9) Uani d D O
N1 1 0.4550(2) 0.0301(2) 0.4954(9) 0.0121(8) Uani d D N
N2 1 0.7082(2) 0.0337(2) 0.0369(7) 0.0132(9) Uani d D N
N3 1 0.8313(2) -0.2192(2) 0.3479(8) 0.0198(10) Uani d D N
C1 1 0.7053(2) -0.1238(3) 0.3719(9) 0.0148(11) Uani d . C
C2 1 0.6824(2) -0.0748(3) 0.5419(9) 0.0156(11) Uani d . C
C11 1 0.4413(2) 0.1033(3) 0.4511(8) 0.0120(10) Uani d . C
C12 1 0.4588(2) 0.1478(3) 0.6409(9) 0.0161(10) Uani d . C
C13 1 0.4451(3) 0.2223(3) 0.5914(10) 0.0200(12) Uani d . C
C14 1 0.4774(3) 0.2459(3) 0.3843(9) 0.0193(12) Uani d . C
C15 1 0.4609(3) 0.2008(3) 0.1954(9) 0.0162(11) Uani d . C
C16 1 0.4739(3) 0.1259(3) 0.2448(9) 0.0152(11) Uani d . C
C21 1 0.7694(2) 0.0554(3) -0.0239(9) 0.0150(10) Uani d . C
C22 1 0.8078(3) 0.0578(3) 0.1803(9) 0.0199(12) Uani d . C
C23 1 0.8705(3) 0.0827(3) 0.1259(11) 0.0224(12) Uani d . C
C24 1 0.8692(3) 0.1516(3) 0.0113(13) 0.0245(12) Uani d . C
C25 1 0.8306(3) 0.1488(3) -0.1887(11) 0.0265(13) Uani d . C
C26 1 0.7673(3) 0.1244(3) -0.1331(11) 0.0227(12) Uani d . C
C31 1 0.8641(3) -0.1528(3) 0.3707(10) 0.0178(12) Uani d . C
C32 1 0.9261(3) -0.1607(3) 0.2766(11) 0.0227(12) Uani d . C
C33 1 0.9614(3) -0.0946(3) 0.3036(13) 0.0325(18) Uani d . C
C34 1 0.9633(3) -0.0718(3) 0.5388(13) 0.0378(18) Uani d . C
C35 1 0.9016(3) -0.0651(3) 0.6319(12) 0.0317(15) Uani d . C
C36 1 0.8657(3) -0.1314(3) 0.6031(11) 0.0242(13) Uani d . C
H7 1 0.6105(26) 0.1292(16) -0.088(8) 0.021 Uiso d D H
H71 1 0.6117(26) 0.1468(23) 0.133(5) 0.021 Uiso d D H
H8 1 0.7089(27) -0.1817(19) -0.017(7) 0.028 Uiso d D H
H81 1 0.7132(29) -0.1946(24) -0.256(5) 0.028 Uiso d D H
H9 1 0.7134(13) 0.2465(27) 0.372(11) 0.030 Uiso d D H
H91 1 0.6642(24) 0.1888(8) 0.421(12) 0.030 Uiso d D H
H1N1 1 0.4312(20) -0.0011(22) 0.402(8) 0.014 Uiso d D H
H2N1 1 0.4309(21) 0.0190(25) 0.626(6) 0.014 Uiso d D H
H3N1 1 0.4972(8) 0.0201(24) 0.456(9) 0.014 Uiso d D H
H1N2 1 0.7114(24) -0.0138(11) 0.094(10) 0.016 Uiso d D H
H2N2 1 0.6781(19) 0.0364(26) -0.081(7) 0.016 Uiso d D H
H3N2 1 0.6927(23) 0.0668(22) 0.146(7) 0.016 Uiso d D H
H1N3 1 0.8263(26) -0.2330(30) 0.194(4) 0.024 Uiso d D H
H2N3 1 0.7909(12) -0.2096(28) 0.407(10) 0.024 Uiso d D H
H3N3 1 0.8561(22) -0.2545(22) 0.422(10) 0.024 Uiso d D H
H2 1 0.6408 -0.0866 0.5765 0.019 Uiso calc R H
H20 1 0.7062 -0.0805 0.6750 0.019 Uiso calc R H
H11 1 0.3976 0.1080 0.4269 0.014 Uiso calc R H
H12 1 0.5018 0.1425 0.6703 0.019 Uiso calc R H
H121 1 0.4367 0.1334 0.7710 0.019 Uiso calc R H
H13 1 0.4578 0.2511 0.7142 0.024 Uiso calc R H
H131 1 0.4017 0.2281 0.5728 0.024 Uiso calc R H
H14 1 0.4663 0.2937 0.3519 0.023 Uiso calc R H
H141 1 0.5209 0.2442 0.4074 0.023 Uiso calc R H
H15 1 0.4837 0.2150 0.0665 0.019 Uiso calc R H
H151 1 0.4181 0.2063 0.1629 0.019 Uiso calc R H
H16 1 0.5173 0.1195 0.2639 0.018 Uiso calc R H
H161 1 0.4610 0.0972 0.1221 0.018 Uiso calc R H
H21 1 0.7866 0.0213 -0.1263 0.018 Uiso calc R H
H22 1 0.7894 0.0888 0.2870 0.024 Uiso calc R H
H221 1 0.8100 0.0117 0.2450 0.024 Uiso calc R H
H23 1 0.8939 0.0868 0.2605 0.027 Uiso calc R H
H231 1 0.8904 0.0488 0.0323 0.027 Uiso calc R H
H24 1 0.8536 0.1868 0.1109 0.029 Uiso calc R H
H241 1 0.9101 0.1648 -0.0299 0.029 Uiso calc R H
H25 1 0.8485 0.1172 -0.2949 0.032 Uiso calc R H
H251 1 0.8286 0.1946 -0.2551 0.032 Uiso calc R H
H26 1 0.7480 0.1579 -0.0361 0.027 Uiso calc R H
H261 1 0.7434 0.1213 -0.2666 0.027 Uiso calc R H
H31 1 0.8425 -0.1171 0.2863 0.021 Uiso calc R H
H32 1 0.9232 -0.1723 0.1216 0.027 Uiso calc R H
H321 1 0.9471 -0.1984 0.3507 0.027 Uiso calc R H
H33 1 1.0025 -0.1016 0.2509 0.039 Uiso calc R H
H331 1 0.9430 -0.0583 0.2152 0.039 Uiso calc R H
H34 1 0.9861 -0.1055 0.6242 0.045 Uiso calc R H
H341 1 0.9839 -0.0274 0.5490 0.045 Uiso calc R H
H35 1 0.8806 -0.0271 0.5595 0.038 Uiso calc R H
H351 1 0.9045 -0.0541 0.7874 0.038 Uiso calc R H
H36 1 0.8839 -0.1681 0.6906 0.029 Uiso calc R H
H361 1 0.8246 -0.1243 0.6555 0.029 Uiso calc R H

loop_
_atom_type_symbol
_atom_type_description
_atom_type_scat_source
_atom_type_scat_dispersion_real
_atom_type_scat_dispersion_imag
C C 'International Tables Vol C Tables 4.2.6.8 and 6.1.1.4' 0.0033 0.001
H H 'International Tables Vol C Tables 4.2.6.8 and 6.1.1.4' 0.0000 0.000
N N 'International Tables Vol C Tables 4.2.6.8 and 6.1.1.4' 0.0061 0.003
O O 'International Tables Vol C Tables 4.2.6.8 and 6.1.1.4' 0.0106 0.006
P P 'International Tables Vol C Tables 4.2.6.8 and 6.1.1.4' 0.1023 0.094

loop_
_geom_angle_atom_site_label_1
_geom_angle_atom_site_label_2
_geom_angle_atom_site_label_3
_geom_angle
_geom_angle_publ_flag
O1 P O2 101.1(2) yes
O1 P O3 114.7(2) yes
O1 P O4 115.4(2) yes
O2 P O3 107.5(2) yes
O2 P O4 106.5(2) yes
O3 P O4 110.6(2) yes
C2 O2 P 119.7(3) yes
O5 C1 O6 125.9(5) yes
O5 C1 C2 120.2(4) yes
O6 C1 C2 113.9(5) yes
O2 C2 C1 113.2(4) yes
H7 O7 H71 94.(3) ?
H8 O8 H81 102.(4) ?
H9 O9 H91 112.(4) ?
C11 N1 H1N1 112.(3) ?
C11 N1 H2N1 104.(3) ?
C11 N1 H3N1 110.(3) ?
H1N1 N1 H2N1 93.(4) ?
H1N1 N1 H3N1 105.(4) ?
H2N1 N1 H3N1 132.(5) ?
C21 N2 H1N2 107.(3) ?
C21 N2 H2N2 115.(3) ?
H1N2 N2 H2N2 111.(4) ?
C21 N2 H3N2 108.(3) ?
H1N2 N2 H3N2 113.(5) ?
H2N2 N2 H3N2 103.(4) ?
C31 N3 H1N3 112.(4) ?
C31 N3 H2N3 105.(3) ?
H1N3 N3 H2N3 108.(5) ?
C31 N3 H3N3 106.(3) ?
H1N3 N3 H3N3 108.(5) ?
H2N3 N3 H3N3 118.(5) ?
N1 C11 C12 110.9(4) ?
N1 C11 C16 109.3(4) ?
C12 C11 C16 110.7(4) ?
C11 C12 C13 110.0(4) ?
C12 C13 C14 111.1(4) ?
C15 C14 C13 110.6(4) ?
C14 C15 C16 111.1(4) ?
C15 C16 C11 110.5(4) ?
N2 C21 C26 109.8(4) ?
N2 C21 C22 108.7(4) ?
C26 C21 C22 111.1(4) ?
C23 C22 C21 110.3(5) ?
C24 C23 C22 111.6(4) ?
C25 C24 C23 111.1(5) ?
C24 C25 C26 111.0(5) ?
C21 C26 C25 110.3(4) ?
C36 C31 N3 110.1(5) ?
C36 C31 C32 112.0(5) ?
N3 C31 C32 109.0(4) ?
C31 C32 C33 110.4(5) ?
C34 C33 C32 111.5(5) ?
C35 C34 C33 111.5(5) ?
C34 C35 C36 111.3(5) ?
C31 C36 C35 111.1(5) ?

loop_
_geom_bond_atom_site_label_1
_geom_bond_atom_site_label_2
_geom_bond_distance
_geom_bond_publ_flag
P O1 1.507(4) yes
P O2 1.628(3) yes
P O3 1.508(4) yes
P O4 1.528(4) yes
C1 C2 1.516(7) yes
O2 C2 1.425(6) yes
O5 C1 1.259(7) yes
O6 C1 1.262(6) yes
N1 C11 1.494(6) ?
N2 C21 1.491(6) ?
N3 C31 1.505(7) ?
C11 C12 1.518(7) ?
C11 C16 1.540(7) ?
C12 C13 1.524(7) ?
C13 C14 1.546(8) ?
C14 C15 1.515(7) ?
C15 C16 1.529(6) ?
C21 C26 1.514(7) ?
C21 C22 1.534(8) ?
C22 C23 1.531(7) ?
C23 C24 1.527(8) ?
C24 C25 1.516(9) ?
C25 C26 1.541(8) ?
C31 C36 1.502(8) ?
C31 C32 1.521(8) ?
C32 C33 1.531(7) ?
C33 C34 1.525(11) ?
C34 C35 1.510(9) ?
C35 C36 1.541(8) ?

loop_
_geom_torsion_atom_site_label_1
_geom_torsion_atom_site_label_2
_geom_torsion_atom_site_label_3
_geom_torsion_atom_site_label_4
_geom_torsion
_geom_torsion_publ_flag
O1 P O2 C2 -168.0(4) yes
O3 P O2 C2 -47.5(4) yes
O4 P O2 C2 71.1(4) yes
P O2 C2 C1 129.7(4) yes
O5 C1 C2 O2 -14.1(7) yes
O6 C1 C2 O2 166.8(4) yes
N1 C11 C12 C13 179.3(4) ?
C16 C11 C12 C13 57.9(6) ?
C11 C12 C13 C14 -57.4(6) ?
C12 C13 C14 C15 56.6(6) ?
C13 C14 C15 C16 -55.8(6) ?
C14 C15 C16 C11 56.4(6) ?
N1 C11 C16 C15 -179.8(4) ?
C12 C11 C16 C15 -57.4(5) ?
N2 C21 C22 C23 -177.7(4) ?
C26 C21 C22 C23 -56.7(6) ?
C21 C22 C23 C24 55.3(6) ?
C22 C23 C24 C25 -55.4(7) ?
C23 C24 C25 C26 55.8(6) ?
N2 C21 C26 C25 177.8(5) ?
C22 C21 C26 C25 57.5(6) ?
C24 C25 C26 C21 -57.1(6) ?
C36 C31 C32 C33 -56.1(6) ?
N3 C31 C32 C33 -178.3(5) ?
C31 C32 C33 C34 55.1(7) ?
C32 C33 C34 C35 -55.1(7) ?
C33 C34 C35 C36 54.4(7) ?
N3 C31 C36 C35 177.4(4) ?
C32 C31 C36 C35 55.9(6) ?
C34 C35 C36 C31 -54.8(7) ?

loop_
_cod_related_entry_id
_cod_related_entry_database
_cod_related_entry_code
1 ChemSpider 30652145
